data_4345278
loop_
_publ_author_name
'Peters, Garvin M.'
'Winegrad, Jacob B.'
'Gau, Michael R.'
'Imler, Gregory H.'
'Xu, Beibei'
'Ren, Shenqiang'
'Wayland, Bradford B.'
'Zdilla, Michael J.'

_publ_section_title
;
 Synthesis and Structure of
 2,5-Bis[N-(2,6-mesityl)iminomethyl]pyrrolylcobalt(II): Evidence for
 One-Electron-Oxidized, Redox Noninnocent Ligand Behavior.
;
_journal_issue 6
_journal_name_full 'Inorganic chemistry'
_journal_page_first 3377
_journal_page_last 3385
_journal_paper_doi 10.1021/acs.inorgchem.6b02898
_journal_volume 56
_journal_year 2017
_chemical_formula_moiety 'C24 H26 Cl2 Co N3'
_chemical_formula_sum 'C24 H27 Cl2 Co N3'
_chemical_formula_weight 487.31
_chemical_name_systematic
;
dichloro(1E,1'E)-1,1'-(1H-pyrrolyl-2,5-diyl)bis(N-phenylmethanimine)cobalt(II)
;
_space_group_crystal_system monoclinic
_space_group_IT_number 15
_space_group_name_Hall '-C 2yc'
_space_group_name_H-M_alt 'C 1 2/c 1'
_symmetry_space_group_name_Hall '-C 2yc'
_symmetry_space_group_name_H-M 'C 1 2/c 1'
_atom_sites_solution_hydrogens geom
_audit_creation_date 2016-11-17
_audit_creation_method
;
Olex2 1.2
(compiled 2016.11.07 svn.r3352 for OlexSys, GUI svn.r5261)
;
_cell_angle_alpha 90
_cell_angle_beta 107.5572(10)
_cell_angle_gamma 90
_cell_formula_units_Z 8
_cell_length_a 21.2416(14)
_cell_length_b 14.4875(9)
_cell_length_c 16.1470(11)
_cell_measurement_reflns_used 9227
_cell_measurement_temperature 100(2)
_cell_measurement_theta_max 27.99
_cell_measurement_theta_min 2.29
_cell_volume 4737.6(5)
_computing_cell_refinement 'SAINT V8.32B (Bruker, 2016)'
_computing_data_reduction 'SAINT V8.32B (Bruker, 2016)'
_computing_molecular_graphics 'Olex2 (Dolomanov et al., 2009)'
_computing_publication_material 'Olex2 (Dolomanov et al., 2009)'
_computing_structure_refinement 'XL (Sheldrick, 2008)'
_diffrn_ambient_temperature 100.03
_diffrn_measured_fraction_theta_full 0.998
_diffrn_measured_fraction_theta_max 0.996
_diffrn_measurement_device_type 'Bruker APEX-II CCD'
_diffrn_measurement_method '\f and \w scans'
_diffrn_radiation_type MoK\a
_diffrn_radiation_wavelength 0.71073
_diffrn_reflns_av_R_equivalents 0.0205
_diffrn_reflns_av_unetI/netI 0.0148
_diffrn_reflns_Laue_measured_fraction_full 0.998
_diffrn_reflns_Laue_measured_fraction_max 0.996
_diffrn_reflns_limit_h_max 27
_diffrn_reflns_limit_h_min -27
_diffrn_reflns_limit_k_max 19
_diffrn_reflns_limit_k_min -16
_diffrn_reflns_limit_l_max 21
_diffrn_reflns_limit_l_min -20
_diffrn_reflns_number 26149
_diffrn_reflns_point_group_measured_fraction_full 0.998
_diffrn_reflns_point_group_measured_fraction_max 0.996
_diffrn_reflns_theta_full 25.242
_diffrn_reflns_theta_max 27.857
_diffrn_reflns_theta_min 1.728
_diffrn_standards_number 0
_exptl_absorpt_coefficient_mu 0.966
_exptl_absorpt_correction_T_max 0.7456
_exptl_absorpt_correction_T_min 0.5800
_exptl_absorpt_correction_type multi-scan
_exptl_absorpt_process_details
;
SADABS-2012/1 (Bruker,2012) was used for absorption correction.
wR2(int) was 0.0640 before and 0.0510 after correction.
The Ratio of minimum to maximum transmission is 0.7779.
The \l/2 correction factor is 0.0015.
;
_exptl_crystal_colour green
_exptl_crystal_colour_primary green
_exptl_crystal_density_diffrn 1.366
_exptl_crystal_description prism
_exptl_crystal_F_000 2024
_exptl_crystal_size_max 0.11
_exptl_crystal_size_mid 0.09
_exptl_crystal_size_min 0.05
_refine_diff_density_max 0.912
_refine_diff_density_min -0.328
_refine_diff_density_rms 0.053
_refine_ls_extinction_method none
_refine_ls_goodness_of_fit_ref 1.059
_refine_ls_hydrogen_treatment constr
_refine_ls_matrix_type full
_refine_ls_number_parameters 305
_refine_ls_number_reflns 5621
_refine_ls_number_restraints 6
_refine_ls_restrained_S_all 1.058
_refine_ls_R_factor_all 0.0308
_refine_ls_R_factor_gt 0.0278
_refine_ls_shift/su_max 0.000
_refine_ls_shift/su_mean 0.000
_refine_ls_structure_factor_coef Fsqd
_refine_ls_weighting_details 'w=1/[\s^2^(Fo^2^)+(0.0288P)^2^+7.8148P] where P=(Fo^2^+2Fc^2^)/3'
_refine_ls_weighting_scheme calc
_refine_ls_wR_factor_gt 0.0698
_refine_ls_wR_factor_ref 0.0715
_reflns_Friedel_coverage 0.000
_reflns_number_gt 5207
_reflns_number_total 5621
_reflns_threshold_expression 'I > 2\s(I)'
_cod_data_source_file ic6b02898_si_002.cif
_cod_data_source_block CoMes2pyrCl2
_cod_depositor_comments 'Adding full bibliography for 4345276--4345278.cif.'
_cod_database_code 4345278
_shelxl_version_number 2014/6
_shelx_space_group_comment
;
The symmetry employed for this shelxl refinement is uniquely defined
by the following loop, which should always be used as a source of
symmetry information in preference to the above space-group names.
They are only intended as comments.
;
_shelx_estimated_absorpt_t_max 0.953
_shelx_estimated_absorpt_t_min 0.901
_olex2_refinement_description
;
1. Fixed Uiso
 At 1.2 times of:
  All C(H) groups
 At 1.5 times of:
  All C(H,H,H) groups
2. Rigid bond restraints
 Cl2, Cl2A
 with sigma for 1-2 distances of 0.002 and sigma for 1-3 distances of 0.002
3. Uiso/Uaniso restraints and constraints
Cl2 \\sim Cl2A: within 2A with sigma of 0.002 and sigma for terminal atoms of
0.002
4. Others
 Sof(Co1A)=Sof(Cl1A)=Sof(Cl2A)=1-FVAR(1)
 Sof(Co1)=Sof(Cl1)=Sof(Cl2)=FVAR(1)
5.a Aromatic/amide H refined with riding coordinates:
 C1(H1), C15(H15), C13(H13), C3(H3), C4(H4), C35(H35), C33(H33), C6(H6)
5.b Idealised Me refined as rotating group:
 C37(H37A,H37B,H37C), C17(H17A,H17B,H17C), C19(H19A,H19B,H19C), C38(H38A,H38B,
 H38C), C39(H39A,H39B,H39C), C18(H18A,H18B,H18C)
;
_olex2_submission_special_instructions 'No special instructions were received'

loop_
_space_group_symop_operation_xyz
'x, y, z'
'-x, y, -z+1/2'
'x+1/2, y+1/2, z'
'-x+1/2, y+1/2, -z+1/2'
'-x, -y, -z'
'x, -y, z-1/2'
'-x+1/2, -y+1/2, -z'
'x+1/2, -y+1/2, z-1/2'

loop_
_atom_site_label
_atom_site_type_symbol
_atom_site_fract_x
_atom_site_fract_y
_atom_site_fract_z
_atom_site_U_iso_or_equiv
_atom_site_adp_type
_atom_site_occupancy
_atom_site_site_symmetry_order
_atom_site_calc_flag
_atom_site_refinement_flags_posn
_atom_site_refinement_flags_adp
_atom_site_refinement_flags_occupancy
_atom_site_disorder_assembly
_atom_site_disorder_group
Co1 Co 0.26676(2) 0.17021(2) 0.20776(2) 0.01353(7) Uani 0.9243(9) 1 d . . P A 1
Cl1 Cl 0.17731(3) 0.14182(6) 0.09531(5) 0.02036(14) Uani 0.9243(9) 1 d . . P A 1
Cl2 Cl 0.33949(4) 0.05541(5) 0.21651(7) 0.02164(15) Uani 0.9243(9) 1 d . U P A 1
N1 N 0.23872(6) 0.22786(9) 0.30901(8) 0.0165(2) Uani 1 1 d . . . . .
N3 N 0.38713(6) 0.21844(8) 0.10417(8) 0.0168(2) Uani 1 1 d . . . . .
N2 N 0.31471(6) 0.29196(8) 0.21404(7) 0.0141(2) Uani 1 1 d . . . . .
C11 C 0.19654(7) 0.19109(10) 0.35611(9) 0.0158(3) Uani 1 1 d . . . . .
C36 C 0.38044(7) 0.12584(10) -0.02297(9) 0.0156(3) Uani 1 1 d . . . . .
C1 C 0.25438(7) 0.31428(10) 0.31657(9) 0.0170(3) Uani 1 1 d . . . . .
H1 H 0.2389 0.3533 0.3535 0.020 Uiso 1 1 calc R . . . .
C37 C 0.30736(7) 0.11558(10) -0.03670(10) 0.0200(3) Uani 1 1 d . . . . .
H37A H 0.3002 0.0838 0.0133 0.030 Uiso 1 1 calc GR . . . .
H37B H 0.2876 0.0795 -0.0895 0.030 Uiso 1 1 calc GR . . . .
H37C H 0.2868 0.1768 -0.0428 0.030 Uiso 1 1 calc GR . . . .
C31 C 0.41935(7) 0.17951(10) 0.04551(9) 0.0155(3) Uani 1 1 d . . . . .
C5 C 0.35308(7) 0.34404(10) 0.17708(9) 0.0152(3) Uani 1 1 d . . . . .
C15 C 0.18298(7) 0.09596(10) 0.47109(9) 0.0183(3) Uani 1 1 d . . . . .
H15 H 0.2012 0.0572 0.5199 0.022 Uiso 1 1 calc R . . . .
C13 C 0.08886(7) 0.16784(10) 0.37074(10) 0.0196(3) Uani 1 1 d . . . . .
H13 H 0.0427 0.1795 0.3518 0.024 Uiso 1 1 calc R . . . .
C17 C 0.29905(7) 0.12595(11) 0.46367(10) 0.0213(3) Uani 1 1 d . . . . .
H17A H 0.3155 0.0997 0.4182 0.032 Uiso 1 1 calc GR . . . .
H17B H 0.3104 0.0847 0.5141 0.032 Uiso 1 1 calc GR . . . .
H17C H 0.3194 0.1865 0.4809 0.032 Uiso 1 1 calc GR . . . .
C34 C 0.47837(7) 0.09763(10) -0.06754(9) 0.0194(3) Uani 1 1 d . . . . .
C16 C 0.22504(7) 0.13663(10) 0.42955(9) 0.0166(3) Uani 1 1 d . . . . .
C12 C 0.12856(7) 0.20830(10) 0.32571(9) 0.0182(3) Uani 1 1 d . . . . .
C3 C 0.32191(7) 0.43990(10) 0.26671(10) 0.0197(3) Uani 1 1 d . . . . .
H3 H 0.3159 0.4920 0.2992 0.024 Uiso 1 1 calc R . . . .
C4 C 0.35807(7) 0.43597(10) 0.20812(10) 0.0187(3) Uani 1 1 d . . . . .
H4 H 0.3815 0.4852 0.1920 0.022 Uiso 1 1 calc R . . . .
C19 C 0.09949(8) 0.26840(12) 0.24727(10) 0.0238(3) Uani 1 1 d . . . . .
H19A H 0.1155 0.3318 0.2603 0.036 Uiso 1 1 calc GR . . . .
H19B H 0.0512 0.2676 0.2323 0.036 Uiso 1 1 calc GR . . . .
H19C H 0.1128 0.2448 0.1982 0.036 Uiso 1 1 calc GR . . . .
C2 C 0.29590(7) 0.35068(10) 0.26798(9) 0.0161(3) Uani 1 1 d . . . . .
C35 C 0.41121(7) 0.08495(10) -0.07853(9) 0.0178(3) Uani 1 1 d . . . . .
H35 H 0.3859 0.0475 -0.1250 0.021 Uiso 1 1 calc R . . . .
C33 C 0.51505(7) 0.15154(11) 0.00149(10) 0.0215(3) Uani 1 1 d . . . . .
H33 H 0.5607 0.1607 0.0088 0.026 Uiso 1 1 calc R . . . .
C6 C 0.38475(7) 0.30654(10) 0.11954(9) 0.0156(3) Uani 1 1 d . . . . .
H6 H 0.4056 0.3478 0.0903 0.019 Uiso 1 1 calc R . . . .
C38 C 0.51112(8) 0.05229(12) -0.12803(10) 0.0257(3) Uani 1 1 d . . . . .
H38A H 0.5407 0.0032 -0.0970 0.039 Uiso 1 1 calc GR . . . .
H38B H 0.5367 0.0984 -0.1486 0.039 Uiso 1 1 calc GR . . . .
H38C H 0.4773 0.0258 -0.1778 0.039 Uiso 1 1 calc GR . . . .
C14 C 0.11487(7) 0.11088(10) 0.44251(10) 0.0193(3) Uani 1 1 d . . . . .
C39 C 0.53075(8) 0.24327(13) 0.13835(11) 0.0289(4) Uani 1 1 d . . . . .
H39A H 0.5225 0.3098 0.1308 0.043 Uiso 1 1 calc GR . . . .
H39B H 0.5772 0.2305 0.1441 0.043 Uiso 1 1 calc GR . . . .
H39C H 0.5208 0.2224 0.1907 0.043 Uiso 1 1 calc GR . . . .
C32 C 0.48718(7) 0.19258(11) 0.06022(9) 0.0192(3) Uani 1 1 d . . . . .
C18 C 0.06971(8) 0.06561(12) 0.48701(12) 0.0281(4) Uani 1 1 d . . . . .
H18A H 0.0534 0.0070 0.4581 0.042 Uiso 1 1 calc GR . . . .
H18B H 0.0323 0.1065 0.4838 0.042 Uiso 1 1 calc GR . . . .
H18C H 0.0942 0.0539 0.5480 0.042 Uiso 1 1 calc GR . . . .
Co1A Co 0.30948(14) 0.16598(18) 0.14949(18) 0.0192(8) Uani 0.0757(9) 1 d . . P A 2
Cl1A Cl 0.1995(5) 0.1433(9) 0.0936(9) 0.034(2) Uani 0.0757(9) 1 d . . P A 2
Cl2A Cl 0.3487(7) 0.0379(8) 0.2161(10) 0.0238(12) Uani 0.0757(9) 1 d . U P A 2

loop_
_atom_site_aniso_label
_atom_site_aniso_U_11
_atom_site_aniso_U_22
_atom_site_aniso_U_33
_atom_site_aniso_U_23
_atom_site_aniso_U_13
_atom_site_aniso_U_12
Co1 0.01470(11) 0.01239(10) 0.01458(11) -0.00073(7) 0.00605(8) -0.00082(7)
Cl1 0.0230(4) 0.0168(2) 0.0177(2) 0.00105(16) 0.0007(3) -0.0032(3)
Cl2 0.0232(3) 0.0161(3) 0.0284(2) 0.0042(3) 0.0118(2) 0.0060(2)
N1 0.0155(5) 0.0189(6) 0.0168(6) -0.0001(5) 0.0073(4) 0.0003(4)
N3 0.0180(6) 0.0176(6) 0.0168(6) -0.0010(5) 0.0083(5) -0.0015(4)
N2 0.0146(5) 0.0138(5) 0.0138(5) -0.0005(4) 0.0040(4) -0.0010(4)
C11 0.0176(6) 0.0162(6) 0.0159(6) -0.0023(5) 0.0085(5) -0.0011(5)
C36 0.0167(6) 0.0147(6) 0.0153(6) 0.0037(5) 0.0046(5) 0.0016(5)
C1 0.0166(6) 0.0191(7) 0.0155(6) -0.0021(5) 0.0050(5) 0.0003(5)
C37 0.0174(7) 0.0188(7) 0.0235(7) 0.0002(6) 0.0054(5) -0.0005(5)
C31 0.0182(6) 0.0165(6) 0.0136(6) 0.0015(5) 0.0075(5) 0.0016(5)
C5 0.0150(6) 0.0155(6) 0.0145(6) 0.0010(5) 0.0036(5) -0.0008(5)
C15 0.0226(7) 0.0166(6) 0.0163(6) 0.0003(5) 0.0070(5) -0.0003(5)
C13 0.0156(6) 0.0221(7) 0.0230(7) 0.0011(6) 0.0088(6) 0.0016(5)
C17 0.0172(7) 0.0211(7) 0.0245(7) 0.0003(6) 0.0048(6) 0.0015(5)
C34 0.0236(7) 0.0208(7) 0.0167(7) 0.0060(5) 0.0104(6) 0.0072(6)
C16 0.0181(7) 0.0148(6) 0.0172(6) -0.0028(5) 0.0060(5) 0.0007(5)
C12 0.0186(7) 0.0192(7) 0.0181(7) 0.0015(5) 0.0073(5) 0.0019(5)
C3 0.0222(7) 0.0160(7) 0.0216(7) -0.0026(5) 0.0080(6) -0.0012(5)
C4 0.0204(7) 0.0152(6) 0.0209(7) 0.0007(5) 0.0069(5) -0.0023(5)
C19 0.0195(7) 0.0285(8) 0.0236(7) 0.0077(6) 0.0069(6) 0.0033(6)
C2 0.0158(6) 0.0164(6) 0.0161(6) -0.0016(5) 0.0046(5) -0.0002(5)
C35 0.0231(7) 0.0163(6) 0.0138(6) 0.0019(5) 0.0054(5) 0.0024(5)
C33 0.0164(7) 0.0281(8) 0.0217(7) 0.0049(6) 0.0084(6) 0.0037(6)
C6 0.0142(6) 0.0176(6) 0.0143(6) 0.0014(5) 0.0031(5) -0.0015(5)
C38 0.0304(8) 0.0286(8) 0.0234(8) 0.0052(6) 0.0160(6) 0.0104(6)
C14 0.0228(7) 0.0179(7) 0.0208(7) -0.0004(6) 0.0118(6) -0.0009(5)
C39 0.0192(7) 0.0426(10) 0.0238(8) -0.0069(7) 0.0046(6) -0.0057(7)
C32 0.0174(7) 0.0240(7) 0.0158(6) 0.0019(6) 0.0043(5) -0.0004(5)
C18 0.0281(8) 0.0302(8) 0.0320(9) 0.0073(7) 0.0180(7) -0.0013(7)
Co1A 0.0223(14) 0.0172(14) 0.0193(14) -0.0002(10) 0.0083(11) -0.0021(10)
Cl1A 0.033(6) 0.025(3) 0.043(4) 0.000(3) 0.012(5) -0.004(5)
Cl2A 0.026(2) 0.018(2) 0.0296(17) 0.0055(19) 0.0106(18) 0.0059(18)

loop_
_atom_type_symbol
_atom_type_description
_atom_type_scat_dispersion_real
_atom_type_scat_dispersion_imag
_atom_type_scat_source
C C 0.0033 0.0016 'International Tables Vol C Tables 4.2.6.8 and 6.1.1.4'
H H 0.0000 0.0000 'International Tables Vol C Tables 4.2.6.8 and 6.1.1.4'
N N 0.0061 0.0033 'International Tables Vol C Tables 4.2.6.8 and 6.1.1.4'
Cl Cl 0.1484 0.1585 'International Tables Vol C Tables 4.2.6.8 and 6.1.1.4'
Co Co 0.3494 0.9721 'International Tables Vol C Tables 4.2.6.8 and 6.1.1.4'

loop_
_geom_angle_atom_site_label_1
_geom_angle_atom_site_label_2
_geom_angle_atom_site_label_3
_geom_angle
Cl1 Co1 Cl2 108.36(4)
N1 Co1 Cl1 109.76(4)
N1 Co1 Cl2 127.14(5)
N2 Co1 Cl1 119.52(4)
N2 Co1 Cl2 108.43(4)
N2 Co1 N1 82.51(5)
C11 N1 Co1 129.69(9)
C1 N1 Co1 109.71(10)
C1 N1 C11 119.46(12)
C31 N3 Co1A 130.93(12)
C6 N3 C31 124.18(12)
C6 N3 Co1A 101.82(12)
C5 N2 Co1 144.42(10)
C5 N2 Co1A 102.28(11)
C2 N2 Co1 109.65(9)
C2 N2 C5 105.20(11)
C2 N2 Co1A 152.15(12)
C16 C11 N1 118.44(12)
C12 C11 N1 119.26(13)
C12 C11 C16 122.27(13)
C31 C36 C37 120.49(13)
C35 C36 C37 121.75(13)
C35 C36 C31 117.74(13)
N1 C1 H1 120.5
N1 C1 C2 118.96(13)
C2 C1 H1 120.5
C36 C37 H37A 109.5
C36 C37 H37B 109.5
C36 C37 H37C 109.5
H37A C37 H37B 109.5
H37A C37 H37C 109.5
H37B C37 H37C 109.5
C36 C31 N3 116.90(12)
C36 C31 C32 122.77(13)
C32 C31 N3 120.27(13)
N2 C5 C4 110.75(12)
N2 C5 C6 122.59(13)
C6 C5 C4 126.59(13)
C16 C15 H15 119.2
C14 C15 H15 119.2
C14 C15 C16 121.62(14)
C12 C13 H13 119.0
C14 C13 H13 119.0
C14 C13 C12 122.06(13)
H17A C17 H17B 109.5
H17A C17 H17C 109.5
H17B C17 H17C 109.5
C16 C17 H17A 109.5
C16 C17 H17B 109.5
C16 C17 H17C 109.5
C35 C34 C38 120.88(14)
C33 C34 C35 118.67(13)
C33 C34 C38 120.44(14)
C11 C16 C17 120.24(13)
C15 C16 C11 117.88(13)
C15 C16 C17 121.84(13)
C11 C12 C19 121.02(13)
C13 C12 C11 117.59(13)
C13 C12 C19 121.39(13)
C4 C3 H3 127.1
C4 C3 C2 105.81(13)
C2 C3 H3 127.1
C5 C4 H4 126.8
C3 C4 C5 106.39(13)
C3 C4 H4 126.8
C12 C19 H19A 109.5
C12 C19 H19B 109.5
C12 C19 H19C 109.5
H19A C19 H19B 109.5
H19A C19 H19C 109.5
H19B C19 H19C 109.5
N2 C2 C1 117.68(12)
N2 C2 C3 111.84(12)
C3 C2 C1 130.47(13)
C36 C35 C34 121.52(13)
C36 C35 H35 119.2
C34 C35 H35 119.2
C34 C33 H33 118.8
C34 C33 C32 122.32(14)
C32 C33 H33 118.8
N3 C6 C5 123.79(13)
N3 C6 H6 118.1
C5 C6 H6 118.1
C34 C38 H38A 109.5
C34 C38 H38B 109.5
C34 C38 H38C 109.5
H38A C38 H38B 109.5
H38A C38 H38C 109.5
H38B C38 H38C 109.5
C15 C14 C18 121.25(14)
C13 C14 C15 118.53(13)
C13 C14 C18 120.21(14)
H39A C39 H39B 109.5
H39A C39 H39C 109.5
H39B C39 H39C 109.5
C32 C39 H39A 109.5
C32 C39 H39B 109.5
C32 C39 H39C 109.5
C31 C32 C39 123.16(13)
C33 C32 C31 116.95(14)
C33 C32 C39 119.78(13)
C14 C18 H18A 109.5
C14 C18 H18B 109.5
C14 C18 H18C 109.5
H18A C18 H18B 109.5
H18A C18 H18C 109.5
H18B C18 H18C 109.5
N3 Co1A Cl1A 136.6(4)
N3 Co1A Cl2A 104.6(4)
N2 Co1A N3 85.96(11)
N2 Co1A Cl1A 102.7(4)
N2 Co1A Cl2A 122.9(4)
Cl2A Co1A Cl1A 105.6(5)

loop_
_geom_bond_atom_site_label_1
_geom_bond_atom_site_label_2
_geom_bond_distance
Co1 Cl1 2.2350(8)
Co1 Cl2 2.2452(6)
Co1 N1 2.0768(12)
Co1 N2 2.0240(12)
N1 C11 1.4408(17)
N1 C1 1.2918(19)
N3 C31 1.4404(17)
N3 C6 1.3041(19)
N3 Co1A 2.136(3)
N2 C5 1.3723(18)
N2 C2 1.3609(18)
N2 Co1A 2.088(3)
C11 C16 1.401(2)
C11 C12 1.400(2)
C36 C37 1.5076(19)
C36 C31 1.400(2)
C36 C35 1.3918(19)
C1 H1 0.9500
C1 C2 1.4453(19)
C37 H37A 0.9800
C37 H37B 0.9800
C37 H37C 0.9800
C31 C32 1.401(2)
C5 C4 1.416(2)
C5 C6 1.4100(19)
C15 H15 0.9500
C15 C16 1.399(2)
C15 C14 1.396(2)
C13 H13 0.9500
C13 C12 1.398(2)
C13 C14 1.394(2)
C17 H17A 0.9800
C17 H17B 0.9800
C17 H17C 0.9800
C17 C16 1.5086(19)
C34 C35 1.396(2)
C34 C33 1.391(2)
C34 C38 1.510(2)
C12 C19 1.507(2)
C3 H3 0.9500
C3 C4 1.388(2)
C3 C2 1.408(2)
C4 H4 0.9500
C19 H19A 0.9800
C19 H19B 0.9800
C19 H19C 0.9800
C35 H35 0.9500
C33 H33 0.9500
C33 C32 1.394(2)
C6 H6 0.9500
C38 H38A 0.9800
C38 H38B 0.9800
C38 H38C 0.9800
C14 C18 1.511(2)
C39 H39A 0.9800
C39 H39B 0.9800
C39 H39C 0.9800
C39 C32 1.511(2)
C18 H18A 0.9800
C18 H18B 0.9800
C18 H18C 0.9800
Co1A Cl1A 2.261(11)
Co1A Cl2A 2.181(12)

loop_
_geom_torsion_atom_site_label_1
_geom_torsion_atom_site_label_2
_geom_torsion_atom_site_label_3
_geom_torsion_atom_site_label_4
_geom_torsion
Co1 N1 C11 C16 88.51(15)
Co1 N1 C11 C12 -89.47(16)
Co1 N1 C1 C2 -10.09(16)
Co1 N2 C5 C4 168.05(12)
Co1 N2 C5 C6 -14.8(2)
Co1 N2 C2 C1 7.32(15)
Co1 N2 C2 C3 -173.06(10)
N1 C11 C16 C15 -175.55(12)
N1 C11 C16 C17 6.7(2)
N1 C11 C12 C13 177.01(13)
N1 C11 C12 C19 -3.0(2)
N1 C1 C2 N2 2.1(2)
N1 C1 C2 C3 -177.41(15)
N3 C31 C32 C33 178.96(13)
N3 C31 C32 C39 2.7(2)
N2 C5 C4 C3 0.53(17)
N2 C5 C6 N3 -8.4(2)
C11 N1 C1 C2 -179.06(12)
C36 C31 C32 C33 1.8(2)
C36 C31 C32 C39 -174.42(14)
C1 N1 C11 C16 -105.02(16)
C1 N1 C11 C12 76.99(18)
C37 C36 C31 N3 3.92(19)
C37 C36 C31 C32 -178.87(14)
C37 C36 C35 C34 177.45(13)
C31 N3 C6 C5 179.99(13)
C31 C36 C35 C34 -0.8(2)
C5 N2 C2 C1 -179.95(12)
C5 N2 C2 C3 -0.33(16)
C34 C33 C32 C31 -1.8(2)
C34 C33 C32 C39 174.58(15)
C16 C11 C12 C13 -0.9(2)
C16 C11 C12 C19 179.06(14)
C16 C15 C14 C13 0.0(2)
C16 C15 C14 C18 179.14(14)
C12 C11 C16 C15 2.4(2)
C12 C11 C16 C17 -175.41(14)
C12 C13 C14 C15 1.6(2)
C12 C13 C14 C18 -177.57(15)
C4 C5 C6 N3 168.34(14)
C4 C3 C2 N2 0.66(17)
C4 C3 C2 C1 -179.78(15)
C2 N2 C5 C4 -0.13(15)
C2 N2 C5 C6 177.06(13)
C2 C3 C4 C5 -0.69(16)
C35 C36 C31 N3 -177.77(12)
C35 C36 C31 C32 -0.6(2)
C35 C34 C33 C32 0.5(2)
C33 C34 C35 C36 0.9(2)
C6 N3 C31 C36 -122.12(15)
C6 N3 C31 C32 60.6(2)
C6 C5 C4 C3 -176.52(14)
C38 C34 C35 C36 179.61(13)
C38 C34 C33 C32 -178.24(14)
C14 C15 C16 C11 -1.9(2)
C14 C15 C16 C17 175.83(14)
C14 C13 C12 C11 -1.1(2)
C14 C13 C12 C19 178.92(14)
Co1A N3 C31 C36 34.3(2)
Co1A N3 C31 C32 -142.98(15)
Co1A N3 C6 C5 17.98(18)
Co1A N2 C5 C4 175.32(12)
Co1A N2 C5 C6 -7.49(17)
Co1A N2 C2 C1 9.6(3)
Co1A N2 C2 C3 -170.8(2)
